data_2016778
loop_
_publ_author_name
'Andrade, L. C. R.'
'Almeida, M. J. M. de'
'Fernandes Roleira, F. M.'
'Varela, C. L.'
'Tavares da Silva, E. J.'

_publ_section_title
;
 5\a-Androst-3-en-17-one oxime
;
_journal_coeditor_code SK3256
_journal_issue 9
_journal_name_full 'Acta Crystallographica Section C'
_journal_page_first o508
_journal_page_last o510
_journal_paper_doi 10.1107/S0108270108023299
_journal_volume 64
_journal_year 2008
_chemical_formula_iupac 'C19 H29 N O'
_chemical_formula_moiety 'C19 H29 N O'
_chemical_formula_sum 'C19 H29 N O'
_chemical_formula_weight 287.43
_chemical_name_systematic
;
5\a-Androst-3-en-17-one oxime
;
_space_group_IT_number 4
_space_group_name_Hall 'P 2yb'
_symmetry_cell_setting monoclinic
_symmetry_space_group_name_Hall 'P 2yb'
_symmetry_space_group_name_H-M 'P 1 21 1'
_atom_sites_solution_hydrogens geom
_atom_sites_solution_primary direct
_atom_sites_solution_secondary difmap
_audit_creation_method SHELXL-97
_cell_angle_alpha 90.000
_cell_angle_beta 115.651(13)
_cell_angle_gamma 90.000
_cell_formula_units_Z 4
_cell_length_a 6.3510(12)
_cell_length_b 42.306(6)
_cell_length_c 7.1764(6)
_cell_measurement_reflns_used 25
_cell_measurement_temperature 293(2)
_cell_measurement_theta_max 31.91
_cell_measurement_theta_min 8.02
_cell_volume 1738.2(5)
_computing_cell_refinement 'CAD-4 Software (Enraf--Nonius, 1989)'
_computing_data_collection 'CAD-4 Software (Enraf--Nonius, 1989)'
_computing_data_reduction 'PLATON/HELENA (Spek, 2003)'
_computing_molecular_graphics 'ORTEPII (Johnson, 1976)'
_computing_publication_material 'SHELXL97 (Sheldrick, 2008)'
_computing_structure_refinement 'SHELXL97 (Sheldrick, 2008)'
_computing_structure_solution 'SHELXS97 (Sheldrick, 2008)'
_diffrn_ambient_temperature 293(2)
_diffrn_measured_fraction_theta_full 0.998
_diffrn_measured_fraction_theta_max 0.998
_diffrn_measurement_device_type 'Enraf--Nonius MACH-3'
_diffrn_measurement_method 'profile data from \w-2\q'
_diffrn_radiation_monochromator graphite
_diffrn_radiation_source 'fine-focus sealed tube'
_diffrn_radiation_type CuK\a
_diffrn_radiation_wavelength 1.54180
_diffrn_reflns_av_R_equivalents 0.0155
_diffrn_reflns_av_sigmaI/netI 0.0136
_diffrn_reflns_limit_h_max 7
_diffrn_reflns_limit_h_min 0
_diffrn_reflns_limit_k_max 52
_diffrn_reflns_limit_k_min -15
_diffrn_reflns_limit_l_max 7
_diffrn_reflns_limit_l_min -8
_diffrn_reflns_number 3820
_diffrn_reflns_theta_full 72.49
_diffrn_reflns_theta_max 72.49
_diffrn_reflns_theta_min 4.18
_diffrn_standards_decay_% 4.85
_diffrn_standards_interval_time 240
_diffrn_standards_number 3
_exptl_absorpt_coefficient_mu 0.507
_exptl_absorpt_correction_type none
_exptl_crystal_colour colourless
_exptl_crystal_density_diffrn 1.098
_exptl_crystal_density_method 'not measured'
_exptl_crystal_description prism
_exptl_crystal_F_000 632
_exptl_crystal_size_max 0.48
_exptl_crystal_size_mid 0.24
_exptl_crystal_size_min 0.24
_refine_diff_density_max 0.158
_refine_diff_density_min -0.134
_refine_ls_extinction_coef 0.0032(5)
_refine_ls_extinction_expression Fc^*^=kFc[1+0.001xFc^2^\l^3^/sin(2\q)]^-1/4^
_refine_ls_extinction_method 'SHELXL97 (Sheldrick, 2008)'
_refine_ls_goodness_of_fit_ref 1.077
_refine_ls_hydrogen_treatment constr
_refine_ls_matrix_type full
_refine_ls_number_parameters 386
_refine_ls_number_reflns 3472
_refine_ls_number_restraints 1
_refine_ls_restrained_S_all 1.077
_refine_ls_R_factor_all 0.0581
_refine_ls_R_factor_gt 0.0416
_refine_ls_shift/su_max 0.000
_refine_ls_shift/su_mean 0.000
_refine_ls_structure_factor_coef Fsqd
_refine_ls_weighting_details 'calc w=1/[\s^2^(Fo^2^)+(0.0733P)^2^+0.204P] where P=(Fo^2^+2Fc^2^)/3'
_refine_ls_weighting_scheme calc
_refine_ls_wR_factor_gt 0.1224
_refine_ls_wR_factor_ref 0.1332
_reflns_number_gt 2868
_reflns_number_total 3472
_reflns_threshold_expression I>2\s(I)
_cod_data_source_file sk3256.cif
_cod_data_source_block I
_cod_original_sg_symbol_H-M 'P 21'
_cod_database_code 2016778
_cod_database_fobs_code 2016778

loop_
_symmetry_equiv_pos_as_xyz
'x, y, z'
'-x, y+1/2, -z'

loop_
_atom_site_type_symbol
_atom_site_label
_atom_site_fract_x
_atom_site_fract_y
_atom_site_fract_z
_atom_site_U_iso_or_equiv
_atom_site_adp_type
_atom_site_calc_flag
_atom_site_refinement_flags
_atom_site_occupancy
N N1 0.5622(5) 0.75922(6) 0.6623(4) 0.0639(6) Uani d . 1
O O1 0.5251(5) 0.79170(6) 0.6116(4) 0.0770(7) Uani d . 1
H H1 0.5734 0.8022 0.7181 0.115 Uiso calc R 1
C C1 0.1888(8) 0.59646(9) 0.6761(6) 0.0800(10) Uani d . 1
H H1A 0.3252 0.6009 0.8042 0.096 Uiso calc R 1
H H1B 0.0578 0.6077 0.6800 0.096 Uiso calc R 1
C C2 0.1383(10) 0.56117(11) 0.6638(7) 0.0986(13) Uani d . 1
H H2A 0.2848 0.5497 0.7161 0.118 Uiso calc R 1
H H2B 0.0618 0.5562 0.7515 0.118 Uiso calc R 1
C C3 -0.0116(9) 0.55053(11) 0.4502(8) 0.0963(13) Uani d . 1
H H3 -0.0679 0.5299 0.4305 0.116 Uiso calc R 1
C C4 -0.0689(8) 0.56874(10) 0.2876(7) 0.0871(11) Uani d . 1
H H4 -0.1615 0.5602 0.1584 0.105 Uiso calc R 1
C C5 0.0056(6) 0.60240(8) 0.2975(5) 0.0689(8) Uani d . 1
H H5 -0.1167 0.6150 0.3107 0.083 Uiso calc R 1
C C6 0.0211(7) 0.61436(8) 0.1051(5) 0.0793(10) Uani d . 1
H H6A -0.1224 0.6094 -0.0154 0.095 Uiso calc R 1
H H6B 0.1488 0.6039 0.0904 0.095 Uiso calc R 1
C C7 0.0606(6) 0.64983(8) 0.1171(5) 0.0717(9) Uani d . 1
H H7A -0.0766 0.6603 0.1141 0.086 Uiso calc R 1
H H7B 0.0808 0.6567 -0.0031 0.086 Uiso calc R 1
C C8 0.2745(5) 0.65975(7) 0.3127(4) 0.0551(6) Uani d . 1
H H8 0.4147 0.6520 0.3027 0.066 Uiso calc R 1
C C9 0.2685(5) 0.64534(7) 0.5088(4) 0.0548(6) Uani d . 1
H H9 0.1300 0.6543 0.5162 0.066 Uiso calc R 1
C C10 0.2319(6) 0.60912(7) 0.4943(4) 0.0603(7) Uani d . 1
C C11 0.4782(6) 0.65640(8) 0.7057(5) 0.0705(8) Uani d . 1
H H11A 0.4619 0.6483 0.8252 0.085 Uiso calc R 1
H H11B 0.6199 0.6475 0.7076 0.085 Uiso calc R 1
C C12 0.5028(6) 0.69233(8) 0.7230(4) 0.0680(8) Uani d . 1
H H12A 0.3713 0.7013 0.7395 0.082 Uiso calc R 1
H H12B 0.6445 0.6979 0.8438 0.082 Uiso calc R 1
C C13 0.5117(5) 0.70604(7) 0.5299(4) 0.0557(7) Uani d . 1
C C14 0.2935(5) 0.69553(7) 0.3383(4) 0.0535(6) Uani d . 1
H H14 0.1604 0.7019 0.3644 0.064 Uiso calc R 1
C C15 0.2898(7) 0.71750(8) 0.1690(5) 0.0689(8) Uani d . 1
H H15A 0.1348 0.7185 0.0553 0.083 Uiso calc R 1
H H15B 0.3996 0.7105 0.1166 0.083 Uiso calc R 1
C C16 0.3625(6) 0.74974(8) 0.2781(5) 0.0684(8) Uani d . 1
H H16A 0.4656 0.7609 0.2329 0.082 Uiso calc R 1
H H16B 0.2268 0.7628 0.2509 0.082 Uiso calc R 1
C C17 0.4877(5) 0.74133(8) 0.5051(5) 0.0588(7) Uani d . 1
C C18 0.7419(6) 0.69719(10) 0.5206(7) 0.0807(10) Uani d . 1
H H18A 0.7420 0.7056 0.3963 0.121 Uiso calc R 1
H H18B 0.7564 0.6746 0.5210 0.121 Uiso calc R 1
H H18C 0.8709 0.7059 0.6385 0.121 Uiso calc R 1
C C19 0.4422(6) 0.59183(9) 0.4906(6) 0.0735(9) Uani d . 1
H H19A 0.4887 0.6022 0.3953 0.110 Uiso calc R 1
H H19B 0.4002 0.5703 0.4478 0.110 Uiso calc R 1
H H19C 0.5696 0.5921 0.6264 0.110 Uiso calc R 1
N N2 0.7478(5) 0.79799(6) 1.0431(4) 0.0625(6) Uani d . 1
O O2 0.7739(5) 0.76556(5) 1.0955(4) 0.0754(6) Uani d . 1
H H2 0.7177 0.7549 0.9897 0.113 Uiso calc R 1
C C21 0.3214(7) 0.95799(9) 1.0351(6) 0.0862(11) Uani d . 1
H H21A 0.1940 0.9461 1.0410 0.103 Uiso calc R 1
H H21B 0.3238 0.9535 0.9035 0.103 Uiso calc R 1
C C22 0.2755(10) 0.99341(11) 1.0460(8) 0.1069(15) Uani d . 1
H H22A 0.3635 1.0053 0.9879 0.128 Uiso calc R 1
H H22B 0.1110 0.9977 0.9626 0.128 Uiso calc R 1
C C23 0.3417(8) 1.00439(10) 1.2611(8) 0.0950(12) Uani d . 1
H H23 0.2982 1.0247 1.2807 0.114 Uiso calc R 1
C C24 0.4578(8) 0.98696(10) 1.4236(8) 0.0869(11) Uani d . 1
H H24 0.4968 0.9957 1.5533 0.104 Uiso calc R 1
C C25 0.5323(7) 0.95347(8) 1.4127(5) 0.0704(8) Uani d . 1
H H25 0.4050 0.9400 1.4093 0.085 Uiso calc R 1
C C26 0.7473(8) 0.94298(9) 1.5986(5) 0.0800(10) Uani d . 1
H H26A 0.7312 0.9480 1.7237 0.096 Uiso calc R 1
H H26B 0.8828 0.9541 1.6028 0.096 Uiso calc R 1
C C27 0.7814(8) 0.90735(8) 1.5877(5) 0.0771(10) Uani d . 1
H H27A 0.9252 0.9011 1.7039 0.093 Uiso calc R 1
H H27B 0.6536 0.8963 1.5993 0.093 Uiso calc R 1
C C28 0.7913(5) 0.89752(7) 1.3874(4) 0.0556(6) Uani d . 1
H H28 0.9355 0.9059 1.3881 0.067 Uiso calc R 1
C C29 0.5821(5) 0.91081(7) 1.1966(4) 0.0559(7) Uani d . 1
H H29 0.4424 0.9011 1.1973 0.067 Uiso calc R 1
C C30 0.5511(6) 0.94693(7) 1.2093(5) 0.0603(7) Uani d . 1
C C31 0.5894(7) 0.89993(8) 0.9952(5) 0.0705(8) Uani d . 1
H H31A 0.4498 0.9073 0.8787 0.085 Uiso calc R 1
H H31B 0.7230 0.9095 0.9855 0.085 Uiso calc R 1
C C32 0.6059(6) 0.86397(8) 0.9809(4) 0.0665(8) Uani d . 1
H H32A 0.4635 0.8543 0.9723 0.080 Uiso calc R 1
H H32B 0.6224 0.8585 0.8566 0.080 Uiso calc R 1
C C33 0.8128(5) 0.85132(7) 1.1681(4) 0.0558(7) Uani d . 1
C C34 0.7914(5) 0.86164(7) 1.3648(4) 0.0546(6) Uani d . 1
H H34 0.6363 0.8546 1.3457 0.066 Uiso calc R 1
C C35 0.9650(7) 0.84048(9) 1.5344(5) 0.0706(8) Uani d . 1
H H35A 0.9274 0.8392 1.6516 0.085 Uiso calc R 1
H H35B 1.1235 0.8482 1.5812 0.085 Uiso calc R 1
C C36 0.9343(7) 0.80801(8) 1.4264(5) 0.0705(8) Uani d . 1
H H36A 1.0837 0.7975 1.4678 0.085 Uiso calc R 1
H H36B 0.8319 0.7944 1.4591 0.085 Uiso calc R 1
C C37 0.8265(5) 0.81600(8) 1.1984(4) 0.0583(7) Uani d . 1
C C38 1.0450(7) 0.86152(10) 1.1668(7) 0.0821(11) Uani d . 1
H H38A 1.1731 0.8533 1.2873 0.123 Uiso calc R 1
H H38B 1.0537 0.8842 1.1673 0.123 Uiso calc R 1
H H38C 1.0529 0.8534 1.0450 0.123 Uiso calc R 1
C C39 0.7545(7) 0.96533(8) 1.2004(6) 0.0762(9) Uani d . 1
H H39A 0.8997 0.9559 1.2936 0.114 Uiso calc R 1
H H39B 0.7493 0.9869 1.2398 0.114 Uiso calc R 1
H H39C 0.7419 0.9647 1.0622 0.114 Uiso calc R 1

loop_
_atom_site_aniso_label
_atom_site_aniso_U_11
_atom_site_aniso_U_22
_atom_site_aniso_U_33
_atom_site_aniso_U_12
_atom_site_aniso_U_13
_atom_site_aniso_U_23
N1 0.0652(15) 0.0652(16) 0.0618(14) -0.0069(12) 0.0280(12) -0.0147(12)
O1 0.0887(17) 0.0652(14) 0.0729(15) -0.0087(12) 0.0311(13) -0.0143(11)
C1 0.096(2) 0.081(2) 0.072(2) -0.009(2) 0.0441(19) -0.0028(17)
C2 0.129(4) 0.085(3) 0.093(3) -0.018(3) 0.058(3) 0.004(2)
C3 0.106(3) 0.076(3) 0.107(3) -0.020(2) 0.046(3) -0.006(2)
C4 0.084(3) 0.081(3) 0.085(3) -0.0165(19) 0.026(2) -0.013(2)
C5 0.0620(18) 0.068(2) 0.0656(19) -0.0043(14) 0.0172(15) -0.0102(15)
C6 0.091(3) 0.074(2) 0.0451(15) -0.0070(18) 0.0035(15) -0.0109(15)
C7 0.082(2) 0.070(2) 0.0407(15) -0.0057(16) 0.0054(14) -0.0080(14)
C8 0.0554(15) 0.0636(17) 0.0417(13) -0.0003(12) 0.0166(11) -0.0082(11)
C9 0.0526(14) 0.0632(16) 0.0471(14) 0.0029(12) 0.0201(11) -0.0068(12)
C10 0.0626(17) 0.0655(18) 0.0520(15) 0.0007(14) 0.0241(13) -0.0054(13)
C11 0.077(2) 0.072(2) 0.0459(15) -0.0012(16) 0.0110(14) -0.0033(14)
C12 0.0707(18) 0.076(2) 0.0420(14) -0.0019(15) 0.0104(13) -0.0124(13)
C13 0.0479(14) 0.0663(17) 0.0499(15) 0.0001(12) 0.0184(11) -0.0137(13)
C14 0.0517(14) 0.0646(17) 0.0410(13) 0.0007(12) 0.0171(11) -0.0092(11)
C15 0.080(2) 0.074(2) 0.0516(16) -0.0072(16) 0.0276(15) -0.0088(14)
C16 0.074(2) 0.075(2) 0.0541(16) -0.0096(16) 0.0259(15) -0.0099(14)
C17 0.0530(15) 0.0674(18) 0.0583(16) -0.0073(13) 0.0263(13) -0.0140(13)
C18 0.0522(16) 0.095(3) 0.094(3) -0.0005(16) 0.0300(16) -0.022(2)
C19 0.0689(19) 0.070(2) 0.079(2) 0.0092(16) 0.0297(17) -0.0021(16)
N2 0.0638(14) 0.0642(16) 0.0630(15) -0.0063(12) 0.0307(12) -0.0147(12)
O2 0.0868(16) 0.0646(14) 0.0722(15) -0.0004(11) 0.0319(13) -0.0151(11)
C21 0.088(3) 0.070(2) 0.082(2) 0.0029(18) 0.019(2) -0.0028(18)
C22 0.111(3) 0.075(3) 0.106(3) 0.015(2) 0.020(3) -0.003(2)
C23 0.097(3) 0.069(2) 0.121(4) 0.009(2) 0.049(3) -0.007(2)
C24 0.096(3) 0.076(2) 0.104(3) 0.000(2) 0.057(3) -0.017(2)
C25 0.083(2) 0.0665(19) 0.076(2) -0.0034(16) 0.0472(18) -0.0099(16)
C26 0.119(3) 0.072(2) 0.0547(17) 0.006(2) 0.0424(19) -0.0125(15)
C27 0.115(3) 0.069(2) 0.0494(16) 0.0047(19) 0.0374(17) -0.0072(15)
C28 0.0617(16) 0.0613(17) 0.0464(14) -0.0072(12) 0.0260(12) -0.0097(12)
C29 0.0579(15) 0.0613(17) 0.0510(14) -0.0091(12) 0.0259(12) -0.0062(12)
C30 0.0645(17) 0.0590(17) 0.0595(16) -0.0064(13) 0.0288(14) -0.0054(13)
C31 0.095(2) 0.069(2) 0.0465(15) -0.0045(17) 0.0301(16) -0.0059(14)
C32 0.082(2) 0.072(2) 0.0455(14) -0.0113(16) 0.0278(14) -0.0128(13)
C33 0.0574(16) 0.0647(17) 0.0523(15) -0.0128(12) 0.0304(13) -0.0151(13)
C34 0.0582(15) 0.0634(17) 0.0442(13) -0.0047(13) 0.0240(12) -0.0084(12)
C35 0.077(2) 0.074(2) 0.0484(16) 0.0025(16) 0.0149(14) -0.0092(14)
C36 0.077(2) 0.072(2) 0.0602(18) 0.0041(16) 0.0271(16) -0.0077(15)
C37 0.0507(15) 0.0706(19) 0.0581(16) -0.0044(13) 0.0277(13) -0.0131(14)
C38 0.079(2) 0.091(3) 0.100(3) -0.0212(19) 0.061(2) -0.023(2)
C39 0.095(2) 0.0624(19) 0.087(2) -0.0158(17) 0.055(2) -0.0096(16)

loop_
_atom_type_symbol
_atom_type_description
_atom_type_scat_dispersion_real
_atom_type_scat_dispersion_imag
_atom_type_scat_source
C C 0.0181 0.0091 'International Tables Vol C Tables 4.2.6.8 and 6.1.1.4'
O O 0.0492 0.0322 'International Tables Vol C Tables 4.2.6.8 and 6.1.1.4'
N N 0.0311 0.0180 'International Tables Vol C Tables 4.2.6.8 and 6.1.1.4'
H H 0.0000 0.0000 'International Tables Vol C Tables 4.2.6.8 and 6.1.1.4'

loop_
_geom_angle_atom_site_label_1
_geom_angle_atom_site_label_2
_geom_angle_atom_site_label_3
_geom_angle
_geom_angle_publ_flag
C17 N1 O1 113.2(3) no
N1 O1 H1 109.5 no
C2 C1 C10 113.7(3) no
C2 C1 H1A 108.8 no
C10 C1 H1A 108.8 no
C2 C1 H1B 108.8 no
C10 C1 H1B 108.8 no
H1A C1 H1B 107.7 no
C3 C2 C1 112.5(4) no
C3 C2 H2A 109.1 no
C1 C2 H2A 109.1 no
C3 C2 H2B 109.1 no
C1 C2 H2B 109.1 no
H2A C2 H2B 107.8 no
C4 C3 C2 123.3(4) no
C4 C3 H3 118.4 no
C2 C3 H3 118.4 no
C3 C4 C5 123.9(4) no
C3 C4 H4 118.0 no
C5 C4 H4 118.0 no
C4 C5 C6 114.9(3) no
C4 C5 C10 111.7(3) no
C6 C5 C10 111.8(3) no
C4 C5 H5 105.9 no
C6 C5 H5 105.9 no
C10 C5 H5 105.9 no
C5 C6 C7 110.7(3) no
C5 C6 H6A 109.5 no
C7 C6 H6A 109.5 no
C5 C6 H6B 109.5 no
C7 C6 H6B 109.5 no
H6A C6 H6B 108.1 no
C6 C7 C8 112.5(3) no
C6 C7 H7A 109.1 no
C8 C7 H7A 109.1 no
C6 C7 H7B 109.1 no
C8 C7 H7B 109.1 no
H7A C7 H7B 107.8 no
C14 C8 C7 112.1(2) no
C14 C8 C9 108.2(2) no
C7 C8 C9 111.3(3) no
C14 C8 H8 108.4 no
C7 C8 H8 108.4 no
C9 C8 H8 108.4 no
C11 C9 C10 114.1(2) no
C11 C9 C8 111.3(3) no
C10 C9 C8 113.0(2) no
C11 C9 H9 105.9 no
C10 C9 H9 105.9 no
C8 C9 H9 105.9 no
C19 C10 C1 108.9(3) no
C19 C10 C5 111.7(3) no
C1 C10 C5 105.9(3) no
C19 C10 C9 111.5(3) no
C1 C10 C9 111.4(2) no
C5 C10 C9 107.3(2) no
C12 C11 C9 113.3(2) no
C12 C11 H11A 108.9 no
C9 C11 H11A 108.9 no
C12 C11 H11B 108.9 no
C9 C11 H11B 108.9 no
H11A C11 H11B 107.7 no
C13 C12 C11 110.3(2) no
C13 C12 H12A 109.6 no
C11 C12 H12A 109.6 no
C13 C12 H12B 109.6 no
C11 C12 H12B 109.6 no
H12A C12 H12B 108.1 no
C17 C13 C12 116.3(2) no
C17 C13 C14 100.1(2) no
C12 C13 C14 109.2(2) no
C17 C13 C18 106.6(3) no
C12 C13 C18 110.9(3) no
C14 C13 C18 113.4(2) no
C15 C14 C8 122.5(2) no
C15 C14 C13 103.5(2) no
C8 C14 C13 112.9(2) no
C15 C14 H14 105.5 no
C8 C14 H14 105.5 no
C13 C14 H14 105.5 no
C14 C15 C16 103.7(2) no
C14 C15 H15A 111.0 no
C16 C15 H15A 111.0 no
C14 C15 H15B 111.0 no
C16 C15 H15B 111.0 no
H15A C15 H15B 109.0 no
C17 C16 C15 103.9(3) no
C17 C16 H16A 111.0 no
C15 C16 H16A 111.0 no
C17 C16 H16B 111.0 no
C15 C16 H16B 111.0 no
H16A C16 H16B 109.0 no
N1 C17 C13 120.5(3) no
N1 C17 C16 129.6(3) no
C13 C17 C16 109.9(2) no
C13 C18 H18A 109.5 no
C13 C18 H18B 109.5 no
H18A C18 H18B 109.5 no
C13 C18 H18C 109.5 no
H18A C18 H18C 109.5 no
H18B C18 H18C 109.5 no
C10 C19 H19A 109.5 no
C10 C19 H19B 109.5 no
H19A C19 H19B 109.5 no
C10 C19 H19C 109.5 no
H19A C19 H19C 109.5 no
H19B C19 H19C 109.5 no
C37 N2 O2 113.3(3) no
N2 O2 H2 109.5 no
C30 C21 C22 113.1(3) no
C30 C21 H21A 109.0 no
C22 C21 H21A 109.0 no
C30 C21 H21B 109.0 no
C22 C21 H21B 109.0 no
H21A C21 H21B 107.8 no
C23 C22 C21 112.5(4) no
C23 C22 H22A 109.1 no
C21 C22 H22A 109.1 no
C23 C22 H22B 109.1 no
C21 C22 H22B 109.1 no
H22A C22 H22B 107.8 no
C24 C23 C22 123.2(4) no
C24 C23 H23 118.4 no
C22 C23 H23 118.4 no
C23 C24 C25 123.6(4) no
C23 C24 H24 118.2 no
C25 C24 H24 118.2 no
C26 C25 C24 114.6(3) no
C26 C25 C30 112.0(3) no
C24 C25 C30 111.9(3) no
C26 C25 H25 105.9 no
C24 C25 H25 105.9 no
C30 C25 H25 105.9 no
C25 C26 C27 109.8(3) no
C25 C26 H26A 109.7 no
C27 C26 H26A 109.7 no
C25 C26 H26B 109.7 no
C27 C26 H26B 109.7 no
H26A C26 H26B 108.2 no
C28 C27 C26 112.4(3) no
C28 C27 H27A 109.1 no
C26 C27 H27A 109.1 no
C28 C27 H27B 109.1 no
C26 C27 H27B 109.1 no
H27A C27 H27B 107.9 no
C27 C28 C34 112.0(2) no
C27 C28 C29 111.5(3) no
C34 C28 C29 107.9(2) no
C27 C28 H28 108.5 no
C34 C28 H28 108.5 no
C29 C28 H28 108.5 no
C31 C29 C28 111.1(3) no
C31 C29 C30 114.0(2) no
C28 C29 C30 112.9(2) no
C31 C29 H29 106.0 no
C28 C29 H29 106.0 no
C30 C29 H29 106.0 no
C21 C30 C39 109.5(3) no
C21 C30 C25 106.4(3) no
C39 C30 C25 111.2(3) no
C21 C30 C29 110.8(3) no
C39 C30 C29 111.6(3) no
C25 C30 C29 107.3(2) no
C32 C31 C29 113.0(3) no
C32 C31 H31A 109.0 no
C29 C31 H31A 109.0 no
C32 C31 H31B 109.0 no
C29 C31 H31B 109.0 no
H31A C31 H31B 107.8 no
C33 C32 C31 110.5(3) no
C33 C32 H32A 109.5 no
C31 C32 H32A 109.5 no
C33 C32 H32B 109.5 no
C31 C32 H32B 109.5 no
H32A C32 H32B 108.1 no
C37 C33 C32 116.9(2) no
C37 C33 C34 99.9(2) no
C32 C33 C34 109.1(2) no
C37 C33 C38 106.4(3) no
C32 C33 C38 111.2(3) no
C34 C33 C38 113.0(2) no
C28 C34 C35 122.1(2) no
C28 C34 C33 112.6(2) no
C35 C34 C33 104.2(2) no
C28 C34 H34 105.6 no
C35 C34 H34 105.6 no
C33 C34 H34 105.6 no
C34 C35 C36 103.3(2) no
C34 C35 H35A 111.1 no
C36 C35 H35A 111.1 no
C34 C35 H35B 111.1 no
C36 C35 H35B 111.1 no
H35A C35 H35B 109.1 no
C37 C36 C35 104.1(3) no
C37 C36 H36A 110.9 no
C35 C36 H36A 110.9 no
C37 C36 H36B 110.9 no
C35 C36 H36B 110.9 no
H36A C36 H36B 109.0 no
N2 C37 C33 119.7(3) no
N2 C37 C36 129.9(3) no
C33 C37 C36 110.4(2) no
C33 C38 H38A 109.5 no
C33 C38 H38B 109.5 no
H38A C38 H38B 109.5 no
C33 C38 H38C 109.5 no
H38A C38 H38C 109.5 no
H38B C38 H38C 109.5 no
C30 C39 H39A 109.5 no
C30 C39 H39B 109.5 no
H39A C39 H39B 109.5 no
C30 C39 H39C 109.5 no
H39A C39 H39C 109.5 no
H39B C39 H39C 109.5 no

loop_
_geom_bond_atom_site_label_1
_geom_bond_atom_site_label_2
_geom_bond_distance
_geom_bond_publ_flag
N1 C17 1.268(4) no
N1 O1 1.415(4) no
O1 H1 0.8200 no
C1 C2 1.522(6) yes
C1 C10 1.541(5) no
C1 H1A 0.9700 no
C1 H1B 0.9700 no
C2 C3 1.481(7) yes
C2 H2A 0.9700 no
C2 H2B 0.9700 no
C3 C4 1.312(6) yes
C3 H3 0.9300 no
C4 C5 1.493(5) yes
C4 H4 0.9300 no
C5 C6 1.513(5) no
C5 C10 1.544(4) no
C5 H5 0.9800 no
C6 C7 1.517(5) no
C6 H6A 0.9700 no
C6 H6B 0.9700 no
C7 C8 1.530(4) no
C7 H7A 0.9700 no
C7 H7B 0.9700 no
C8 C14 1.523(4) no
C8 C9 1.549(4) no
C8 H8 0.9800 no
C9 C11 1.536(4) no
C9 C10 1.547(4) no
C9 H9 0.9800 no
C10 C19 1.533(4) no
C11 C12 1.528(5) no
C11 H11A 0.9700 no
C11 H11B 0.9700 no
C12 C13 1.525(4) no
C12 H12A 0.9700 no
C12 H12B 0.9700 no
C13 C17 1.503(4) no
C13 C14 1.536(4) no
C13 C18 1.539(4) no
C14 C15 1.522(4) no
C14 H14 0.9800 no
C15 C16 1.541(4) no
C15 H15A 0.9700 no
C15 H15B 0.9700 no
C16 C17 1.514(5) no
C16 H16A 0.9700 no
C16 H16B 0.9700 no
C18 H18A 0.9600 no
C18 H18B 0.9600 no
C18 H18C 0.9600 no
C19 H19A 0.9600 no
C19 H19B 0.9600 no
C19 H19C 0.9600 no
N2 C37 1.261(4) no
N2 O2 1.413(3) no
O2 H2 0.8200 no
C21 C30 1.527(5) no
C21 C22 1.535(5) no
C21 H21A 0.9700 no
C21 H21B 0.9700 no
C22 C23 1.488(7) no
C22 H22A 0.9700 no
C22 H22B 0.9700 no
C23 C24 1.305(6) no
C23 H23 0.9300 no
C24 C25 1.506(5) no
C24 H24 0.9300 no
C25 C26 1.504(6) no
C25 C30 1.541(4) no
C25 H25 0.9800 no
C26 C27 1.530(5) no
C26 H26A 0.9700 no
C26 H26B 0.9700 no
C27 C28 1.524(4) no
C27 H27A 0.9700 no
C27 H27B 0.9700 no
C28 C34 1.527(4) no
C28 C29 1.543(4) no
C28 H28 0.9800 no
C29 C31 1.537(4) no
C29 C30 1.548(4) no
C29 H29 0.9800 no
C30 C39 1.533(4) no
C31 C32 1.531(5) no
C31 H31A 0.9700 no
C31 H31B 0.9700 no
C32 C33 1.513(5) no
C32 H32A 0.9700 no
C32 H32B 0.9700 no
C33 C37 1.507(4) no
C33 C34 1.538(4) no
C33 C38 1.541(4) no
C34 C35 1.529(5) no
C34 H34 0.9800 no
C35 C36 1.547(5) no
C35 H35A 0.9700 no
C35 H35B 0.9700 no
C36 C37 1.514(4) no
C36 H36A 0.9700 no
C36 H36B 0.9700 no
C38 H38A 0.9600 no
C38 H38B 0.9600 no
C38 H38C 0.9600 no
C39 H39A 0.9600 no
C39 H39B 0.9600 no
C39 H39C 0.9600 no

loop_
_geom_hbond_atom_site_label_D
_geom_hbond_atom_site_label_H
_geom_hbond_atom_site_label_A
_geom_hbond_site_symmetry_A
_geom_hbond_distance_DH
_geom_hbond_distance_HA
_geom_hbond_distance_DA
_geom_hbond_angle_DHA
O1 H1 N2 . 0.82 2.11 2.805(4) 142.1
O2 H2 N1 . 0.82 2.13 2.815(3) 141.6
C16 H16A O2 1_554 0.97 2.55 3.458(4) 155.3
C16 H16B O2 1_454 0.97 2.60 3.449(5) 146.5
C36 H36A O1 1_656 0.97 2.55 3.465(5) 158.2

loop_
_geom_torsion_atom_site_label_1
_geom_torsion_atom_site_label_2
_geom_torsion_atom_site_label_3
_geom_torsion_atom_site_label_4
_geom_torsion
_geom_torsion_publ_flag
C10 C1 C2 C3 -39.3(5) no
C1 C2 C3 C4 8.2(7) no
C2 C3 C4 C5 -1.1(8) no
C3 C4 C5 C6 153.1(4) no
C3 C4 C5 C10 24.4(6) no
C4 C5 C6 C7 171.1(3) no
C10 C5 C6 C7 -60.3(4) no
C5 C6 C7 C8 54.8(4) no
C6 C7 C8 C14 -172.1(3) no
C6 C7 C8 C9 -50.7(4) no
C14 C8 C9 C11 -54.1(3) no
C7 C8 C9 C11 -177.7(3) no
C14 C8 C9 C10 176.0(2) no
C7 C8 C9 C10 52.3(3) no
C2 C1 C10 C19 -59.8(4) no
C2 C1 C10 C5 60.5(4) no
C2 C1 C10 C9 176.8(3) no
C4 C5 C10 C19 67.4(4) no
C6 C5 C10 C19 -62.8(4) no
C4 C5 C10 C1 -51.0(4) no
C6 C5 C10 C1 178.7(3) no
C4 C5 C10 C9 -170.1(3) no
C6 C5 C10 C9 59.7(3) no
C11 C9 C10 C19 -61.6(3) no
C8 C9 C10 C19 66.9(3) no
C11 C9 C10 C1 60.3(4) no
C8 C9 C10 C1 -171.2(3) no
C11 C9 C10 C5 175.8(3) no
C8 C9 C10 C5 -55.7(3) no
C10 C9 C11 C12 -176.6(3) no
C8 C9 C11 C12 54.0(4) no
C9 C11 C12 C13 -54.7(4) no
C11 C12 C13 C17 168.3(3) no
C11 C12 C13 C14 55.9(3) no
C11 C12 C13 C18 -69.7(3) no
C7 C8 C14 C15 -53.3(4) no
C9 C8 C14 C15 -176.4(3) no
C7 C8 C14 C13 -178.1(3) no
C9 C8 C14 C13 58.7(3) no
C17 C13 C14 C15 42.3(3) no
C12 C13 C14 C15 164.9(3) no
C18 C13 C14 C15 -70.9(4) no
C17 C13 C14 C8 176.9(2) no
C12 C13 C14 C8 -60.5(3) no
C18 C13 C14 C8 63.7(4) no
C8 C14 C15 C16 -169.0(3) no
C13 C14 C15 C16 -40.1(3) no
C14 C15 C16 C17 21.1(3) no
O1 N1 C17 C13 -179.8(3) no
O1 N1 C17 C16 -1.9(5) no
C12 C13 C17 N1 31.2(4) no
C14 C13 C17 N1 148.7(3) no
C18 C13 C17 N1 -93.0(3) no
C12 C13 C17 C16 -147.0(3) no
C14 C13 C17 C16 -29.6(3) no
C18 C13 C17 C16 88.7(3) no
C15 C16 C17 N1 -172.4(3) no
C15 C16 C17 C13 5.7(3) no
C30 C21 C22 C23 -40.6(6) no
C21 C22 C23 C24 9.7(7) no
C22 C23 C24 C25 -1.9(8) no
C23 C24 C25 C26 152.8(4) no
C23 C24 C25 C30 23.9(6) no
C24 C25 C26 C27 170.2(3) no
C30 C25 C26 C27 -61.0(4) no
C25 C26 C27 C28 55.5(4) no
C26 C27 C28 C34 -172.1(3) no
C26 C27 C28 C29 -51.1(4) no
C27 C28 C29 C31 -178.2(3) no
C34 C28 C29 C31 -54.9(3) no
C27 C28 C29 C30 52.2(3) no
C34 C28 C29 C30 175.5(2) no
C22 C21 C30 C39 -59.3(5) no
C22 C21 C30 C25 60.9(5) no
C22 C21 C30 C29 177.2(4) no
C26 C25 C30 C21 178.9(3) no
C24 C25 C30 C21 -50.9(4) no
C26 C25 C30 C39 -62.0(4) no
C24 C25 C30 C39 68.2(4) no
C26 C25 C30 C29 60.3(4) no
C24 C25 C30 C29 -169.5(3) no
C31 C29 C30 C21 60.9(4) no
C28 C29 C30 C21 -171.0(3) no
C31 C29 C30 C39 -61.4(4) no
C28 C29 C30 C39 66.7(3) no
C31 C29 C30 C25 176.6(3) no
C28 C29 C30 C25 -55.3(3) no
C28 C29 C31 C32 54.3(4) no
C30 C29 C31 C32 -176.7(3) no
C29 C31 C32 C33 -54.7(4) no
C31 C32 C33 C37 168.4(2) no
C31 C32 C33 C34 56.1(3) no
C31 C32 C33 C38 -69.1(3) no
C27 C28 C34 C35 -52.4(4) no
C29 C28 C34 C35 -175.4(3) no
C27 C28 C34 C33 -177.4(3) no
C29 C28 C34 C33 59.6(3) no
C37 C33 C34 C28 175.9(2) no
C32 C33 C34 C28 -61.0(3) no
C38 C33 C34 C28 63.2(4) no
C37 C33 C34 C35 41.6(3) no
C32 C33 C34 C35 164.7(3) no
C38 C33 C34 C35 -71.1(3) no
C28 C34 C35 C36 -168.5(3) no
C33 C34 C35 C36 -39.7(3) no
C34 C35 C36 C37 21.1(4) no
O2 N2 C37 C33 179.7(2) no
O2 N2 C37 C36 -2.3(5) no
C32 C33 C37 N2 32.3(4) no
C34 C33 C37 N2 149.7(3) no
C38 C33 C37 N2 -92.6(3) no
C32 C33 C37 C36 -146.1(3) no
C34 C33 C37 C36 -28.7(3) no
C38 C33 C37 C36 89.0(3) no
C35 C36 C37 N2 -173.1(3) no
C35 C36 C37 C33 5.1(4) no
C18 C13 C10 C19 2.1(3) no
C38 C33 C30 C39 2.7(3) no

loop_
_cod_related_entry_id
_cod_related_entry_database
_cod_related_entry_code
1 ChemSpider 24726277
